data_2001815
loop_
_publ_author_name
'Blake, A. J.'
'Winpenny, R. E. P.'

_publ_section_title
;
 Tetrachlorobis(2-pyridone)-bis(\m~2~-2-pyridone)-dicopper
;
_journal_issue 4
_journal_name_full 'Acta Crystallographica Section C'
_journal_page_first 799
_journal_page_last 801
_journal_paper_doi 10.1107/S010827019201117X
_journal_volume 49
_journal_year 1993
_chemical_formula_sum 'C20 H20 Cl4 Cu2 N4 O4'
_chemical_formula_weight 649.3
_space_group_IT_number 14
_space_group_name_Hall '-P 2yn'
_space_group_name_H-M_alt 'P 1 21/n 1'
_symmetry_cell_setting monoclinic
_symmetry_space_group_name_Hall '-P 2yn'
_symmetry_space_group_name_H-M 'P 1 21/n 1'
_atom_type_scat_source 'inlaid except for Cu (Cromer & Mann, 1968)'
_cell_angle_alpha 90
_cell_angle_beta 99.061(8)
_cell_angle_gamma 90
_cell_formula_units_Z 4
_cell_length_a 9.1490(9)
_cell_length_b 19.371(3)
_cell_length_c 13.7536(14)
_cell_measurement_reflns_used 42
_cell_measurement_temperature 298
_cell_measurement_theta_max 13
_cell_measurement_theta_min 11
_cell_volume 2407.1(5)
_diffrn_measurement_device 'Sto\"e Stadi-4 four circle'
_diffrn_measurement_method \w-2\q
_diffrn_radiation_type 'Mo K\a'
_diffrn_radiation_wavelength 0.71073
_diffrn_reflns_limit_h_max 9
_diffrn_reflns_limit_h_min -9
_diffrn_reflns_limit_k_max 20
_diffrn_reflns_limit_k_min 0
_diffrn_reflns_limit_l_max 14
_diffrn_reflns_limit_l_min 0
_diffrn_reflns_number 3259
_diffrn_reflns_theta_max 22.5
_diffrn_standards_decay_% <=+-1.5
_diffrn_standards_interval_time 120
_diffrn_standards_number 3
_exptl_absorpt_coefficient_mu 2.26
_exptl_absorpt_correction_T_max 0.1592
_exptl_absorpt_correction_T_min 0.0615
_exptl_absorpt_correction_type semi-empirical
_exptl_crystal_colour 'pale yellow'
_exptl_crystal_density_diffrn 1.791
_exptl_crystal_description plate
_exptl_crystal_size_max 0.25
_exptl_crystal_size_mid 0.16
_exptl_crystal_size_min 0.06
_refine_diff_density_max 0.39
_refine_diff_density_min -0.34
_refine_ls_extinction_method none
_refine_ls_goodness_of_fit_obs 1.051
_refine_ls_hydrogen_treatment 'Treatment of H atoms: in calculated positions with fixed U~iso~ = 0.08 \%A^2^'
_refine_ls_number_parameters 307
_refine_ls_number_reflns 2064
_refine_ls_R_factor_obs 0.0382
_refine_ls_shift/esd_max 0.01
_refine_ls_structure_factor_coef F
_refine_ls_weighting_details 'w = 1/[\s^2^(F)+0.00009F^2^]'
_refine_ls_weighting_scheme calc
_refine_ls_wR_factor_obs 0.0417
_reflns_number_observed 2064
_reflns_number_total 3259
_reflns_observed_criterion F>=4\s(F)
_cod_data_source_file ha1013.cif
_cod_data_source_block ha1013_structure_1_of_1
_cod_depositor_comments
;
The following automatic conversions were performed:

'_refine_ls_weighting_scheme' value '1/[\s^2^(F)+0.00009F^2^]' was
changed to 'calc'. New tag '_refine_ls_weighting_details' was
created. The value of the new tag was set to 'w =
1/[\s^2^(F)+0.00009F^2^]'.

Automatic conversion script
Id: cif_fix_values 3143 2015-03-26 13:38:13Z robertas 
;
_cod_original_cell_volume 2407
_cod_database_code 2001815

loop_
_space_group_symop_id
_space_group_symop_operation_xyz
1 x,y,z
2 -x+1/2,y+1/2,-z+1/2
3 -x,-y,-z
4 x+1/2,-y+1/2,z+1/2

loop_
_atom_site_label
_atom_site_fract_x
_atom_site_fract_y
_atom_site_fract_z
_atom_site_U_iso_or_equiv
Cu(1) .15380(8) .13383(4) .26566(6) .0309(5)
Cu(2) -.12245(9) .25604(4) .22342(6) .0335(5)
Cl(1) .2251(2) .11246(10) .11527(13) .0427(12)
Cl(2) .1049(2) .08155(11) .40235(14) .0458(12)
Cl(3) -.2006(2) .27986(10) .36896(15) .0501(13)
Cl(4) -.06964(19) .30869(10) .08533(13) .0405(11)
O(1) .0870(5) .2498(2) .2860(3) .032(3)
C(11) .1571(8) .3011(4) .3289(5) .032(4)
N(1) .2828(6) .2869(3) .3937(4) .041(4)
C(12) .3738(8) .3372(4) .4413(6) .047(5)
C(13) .3385(8) .4040(4) .4273(5) .041(5)
C(14) .2097(8) .4209(4) .3644(5) .041(5)
C(15) .1205(7) .3710(3) .3160(5) .035(4)
O(2) -.3268(5) .2330(2) .1630(4) .041(3)
C(21) -.4337(8) .2770(4) .1490(5) .035(5)
N(2) -.5727(6) .2523(3) .1329(4) .036(4)
C(22) -.6953(8) .2928(4) .1176(5) .042(5)
C(23) -.6799(8) .3624(4) .1187(5) .042(5)
C(24) -.5376(8) .3909(4) .1330(5) .045(5)
C(25) -.4171(8) .3489(4) .1489(5) .042(5)
O(3) .3586(4) .1572(2) .3212(3) .033(3)
C(31) .4649(7) .1141(4) .3452(5) .031(4)
N(3) .6022(5) .1403(3) .3629(4) .032(3)
C(32) .7257(8) .1012(4) .3882(5) .041(5)
C(33) .7150(8) .0322(4) .4007(5) .048(5)
C(34) .5732(8) .0035(4) .3834(5) .046(5)
C(35) .4485(8) .0422(4) .3553(6) .042(5)
O(4) -.0583(4) .1382(2) .2078(3) .030(3)
C(41) -.1355(7) .0849(4) .1782(5) .034(5)
N(4) -.2831(6) .0942(3) .1488(4) .030(3)
C(42) -.3788(7) .0423(4) .1155(5) .038(5)
C(43) -.3287(8) -.0226(4) .1110(5) .041(5)
C(44) -.1779(8) -.0365(4) .1414(5) .039(5)
C(45) -.0818(7) .0162(4) .1738(5) .037(5)
H(1) .3124 .2336 .4084 ?
H(12) .4736 .3228 .4899 ?
H(13) .4088 .4439 .4643 ?
H(14) .1792 .4745 .3533 ?
H(15) .0210 .3857 .2673 ?
H(2) -.5877 .1970 .1322 ?
H(22) -.8041 .2697 .1046 ?
H(23) -.7762 .3995 .1088 ?
H(24) -.5235 .4462 .1312 ?
H(25) -.3076 .3712 .1617 ?
H(3) .6154 .1955 .3566 ?
H(32) .8334 .1254 .3984 ?
H(33) .8119 .0006 .4230 ?
H(34) .5614 -.0515 .3927 ?
H(35) .3406 .0183 .3412 ?
H(4) -.3273 .1457 .1520 ?
H(42) -.4948 .0534 .0929 ?
H(43) -.4039 -.0637 .0840 ?
H(44) -.1373 -.0888 .1392 ?
H(45) .0345 .0054 .1960 ?

loop_
_geom_angle_atom_site_label_1
_geom_angle_atom_site_label_2
_geom_angle_atom_site_label_3
_geom_angle
_geom_angle_publ_flag
Cl(1) Cu(1) Cl(2) 142.61(8) yes
Cl(1) Cu(1) O(1) 113.19(12) yes
Cl(1) Cu(1) O(3) 90.15(14) yes
Cl(1) Cu(1) O(4) 92.58(13) yes
Cl(2) Cu(1) O(1) 103.95(12) yes
Cl(2) Cu(1) O(3) 94.73(14) yes
Cl(2) Cu(1) O(4) 92.49(14) yes
O(1) Cu(1) O(3) 89.08(17) yes
O(1) Cu(1) O(4) 75.59(16) yes
O(3) Cu(1) O(4) 164.25(18) yes
Cl(3) Cu(2) Cl(4) 141.36(8) yes
Cl(3) Cu(2) O(1) 92.66(14) yes
Cl(3) Cu(2) O(2) 90.45(15) yes
Cl(3) Cu(2) O(4) 112.99(12) yes
Cl(4) Cu(2) O(1) 94.15(14) yes
Cl(4) Cu(2) O(2) 93.54(15) yes
Cl(4) Cu(2) O(4) 105.53(12) yes
O(1) Cu(2) O(2) 163.44(19) yes
O(1) Cu(2) O(4) 75.21(16) yes
O(2) Cu(2) O(4) 88.61(17) yes
Cu(1) O(1) Cu(2) 104.95(19) yes
Cu(1) O(1) C(11) 132.5(4) yes
Cu(2) O(1) C(11) 122.5(4) yes
O(1) C(11) N(1) 117.1(6) yes
O(1) C(11) C(15) 127.0(6) yes
N(1) C(11) C(15) 115.9(6) yes
C(11) N(1) C(12) 123.5(6) yes
N(1) C(12) C(13) 120.0(7) yes
C(12) C(13) C(14) 118.6(7) yes
C(13) C(14) C(15) 121.4(7) yes
C(11) C(15) C(14) 120.6(6) yes
Cu(2) O(2) C(21) 124.0(4) yes
O(2) C(21) N(2) 117.7(6) yes
O(2) C(21) C(25) 125.3(6) yes
N(2) C(21) C(25) 116.9(6) yes
C(21) N(2) C(22) 123.9(6) yes
N(2) C(22) C(23) 119.4(7) yes
C(22) C(23) C(24) 119.1(7) yes
C(23) C(24) C(25) 120.0(7) yes
C(21) C(25) C(24) 120.6(7) yes
Cu(1) O(3) C(31) 126.1(4) yes
O(3) C(31) N(3) 116.8(6) yes
O(3) C(31) C(35) 125.4(6) yes
N(3) C(31) C(35) 117.8(6) yes
C(31) N(3) C(32) 123.6(6) yes
N(3) C(32) C(33) 120.6(7) yes
C(32) C(33) C(34) 117.1(7) yes
C(33) C(34) C(35) 122.7(7) yes
C(31) C(35) C(34) 118.2(7) yes
Cu(1) O(4) Cu(2) 104.18(18) yes
Cu(1) O(4) C(41) 123.4(4) yes
Cu(2) O(4) C(41) 132.2(4) yes
O(4) C(41) N(4) 117.4(6) yes
O(4) C(41) C(45) 126.2(6) yes
N(4) C(41) C(45) 116.3(6) yes
C(41) N(4) C(42) 123.9(6) yes
N(4) C(42) C(43) 120.0(6) yes
C(42) C(43) C(44) 119.6(7) yes
C(43) C(44) C(45) 120.1(7) yes
C(41) C(45) C(44) 120.1(6) yes

loop_
_geom_bond_atom_site_label_1
_geom_bond_atom_site_label_2
_geom_bond_distance
_geom_bond_publ_flag
Cu(1) Cl(1) 2.302(2) yes
Cu(1) Cl(2) 2.242(2) yes
Cu(1) O(1) 2.357(4) yes
Cu(1) O(3) 1.961(4) yes
Cu(1) O(4) 1.980(4) yes
Cu(2) Cl(3) 2.276(2) yes
Cu(2) Cl(4) 2.274(2) yes
Cu(2) O(1) 1.977(4) yes
Cu(2) O(2) 1.974(5) yes
Cu(2) O(4) 2.375(4) yes
O(1) C(11) 1.275(8) yes
C(11) N(1) 1.367(9) yes
C(11) C(15) 1.400(10) yes
N(1) C(12) 1.378(10) yes
C(12) C(13) 1.340(11) yes
C(13) C(14) 1.387(10) yes
C(14) C(15) 1.368(10) yes
O(2) C(21) 1.289(8) yes
C(21) N(2) 1.344(9) yes
C(21) C(25) 1.401(10) yes
N(2) C(22) 1.357(9) yes
C(22) C(23) 1.356(10) yes
C(23) C(24) 1.399(10) yes
C(24) C(25) 1.359(10) yes
O(3) C(31) 1.284(8) yes
C(31) N(3) 1.341(8) yes
C(31) C(35) 1.410(10) yes
N(3) C(32) 1.360(9) yes
C(32) C(33) 1.354(11) yes
C(33) C(34) 1.397(11) yes
C(34) C(35) 1.369(10) yes
O(4) C(41) 1.280(8) yes
C(41) N(4) 1.360(9) yes
C(41) C(45) 1.424(10) yes
N(4) C(42) 1.363(9) yes
C(42) C(43) 1.342(10) yes
C(43) C(44) 1.403(10) yes
C(44) C(45) 1.375(10) yes
